data_7009677
loop_
_publ_author_name
'Chatterjee, Swarup'
'Doyle, Roy'
'Hockless, David C. R.'
'Salem, Geoffrey'
'Willis, Anthony C.'

_publ_section_title
;
 Completely stereoselective synthesis of a chiral tetra(tertiary
 phosphine). Crystal and molecular structure of
 [OC-6-22-(R*,R*)]-(+-)-dichloro{1,2-bis[(2-dimethylphosphinophenyl)methylphosphino]benzene-P,P&#x200A;',P&#x200A;&#x2033;,P&#x200A;&#x2034;}cobalt(III)
 hexafluorophosphate&#x200A;&#x2020;
;
_journal_issue 12
_journal_name_full 'Journal of the Chemical Society, Dalton Transactions'
_journal_page_first 1829
_journal_paper_doi 10.1039/b002662j
_journal_year 2000
_chemical_formula_moiety 'C24 H30 Cl2 Co P4 +, P F6 - '
_chemical_formula_sum 'C24 H30 Cl2 Co F6 P5'
_chemical_formula_weight 717.20
_space_group_IT_number 14
_symmetry_cell_setting monoclinic
_symmetry_Int_Tables_number 14
_symmetry_space_group_name_Hall '-P 2yab'
_symmetry_space_group_name_H-M 'P 1 21/a 1'
_audit_creation_date 1999-02-07
_audit_creation_method 'by teXsan v1.8'
_audit_update_record
;
?
;
_cell_angle_alpha 90
_cell_angle_beta 95.75(2)
_cell_angle_gamma 90
_cell_formula_units_Z 4
_cell_length_a 12.630(4)
_cell_length_b 19.034(4)
_cell_length_c 12.745(4)
_cell_measurement_reflns_used 20
_cell_measurement_temperature 296.2
_cell_measurement_theta_max 9.0
_cell_measurement_theta_min 5.9
_cell_volume 3048.5(15)
_computing_cell_refinement 'MSC/AFC Diffractometer Control'
_computing_data_collection 'MSC/AFC Diffractometer Control'
_computing_data_reduction 'teXsan (MSC, 1992-1997)'
_computing_publication_material 'teXsan (MSC, 1992-1997)'
_computing_structure_refinement 'teXsan (MSC, 1992-1997)'
_computing_structure_solution
;
SIR92 (Altomare, et. al. 1993)
;
_diffrn_ambient_temperature 296.2
_diffrn_measurement_device_type 'Rigaku AFC6S'
_diffrn_measurement_method \w-2\q
_diffrn_orient_matrix_UB_11 0.05608
_diffrn_orient_matrix_UB_12 0.03190
_diffrn_orient_matrix_UB_13 0.03437
_diffrn_orient_matrix_UB_21 0.04737
_diffrn_orient_matrix_UB_22 -0.04137
_diffrn_orient_matrix_UB_23 0.01723
_diffrn_orient_matrix_UB_31 0.03072
_diffrn_orient_matrix_UB_32 0.00557
_diffrn_orient_matrix_UB_33 -0.06885
_diffrn_radiation_detector 'scintillation counter'
_diffrn_radiation_monochromator graphite
_diffrn_radiation_source 'X-ray tube'
_diffrn_radiation_type 'Mo K\a'
_diffrn_radiation_wavelength 0.7107
_diffrn_reflns_av_R_equivalents 0.02435
_diffrn_reflns_av_sigmaI/netI 0.080
_diffrn_reflns_limit_h_max 15
_diffrn_reflns_limit_h_min 0
_diffrn_reflns_limit_k_max 22
_diffrn_reflns_limit_k_min 0
_diffrn_reflns_limit_l_max 15
_diffrn_reflns_limit_l_min -15
_diffrn_reflns_number 5846
_diffrn_reflns_reduction_process 'Lp corrections applied'
_diffrn_reflns_theta_max 25.05
_diffrn_reflns_theta_min 2.16
_diffrn_standards_decay_% 0.08
_diffrn_standards_interval_count 150
_diffrn_standards_number 3
_exptl_absorpt_coefficient_mu 1.047
_exptl_absorpt_correction_T_max 0.846
_exptl_absorpt_correction_T_min 0.817
_exptl_absorpt_correction_type psi-scan
_exptl_absorpt_process_details
;
\y scans (North,Phillips & Matthews, 1968)
;
_exptl_crystal_colour orange
_exptl_crystal_density_diffrn 1.563
_exptl_crystal_density_meas ?
_exptl_crystal_description block
_exptl_crystal_F_000 1456.00
_exptl_crystal_size_max 0.30
_exptl_crystal_size_mid 0.18
_exptl_crystal_size_min 0.16
_refine_diff_density_max 0.63
_refine_diff_density_min -0.45
_refine_ls_extinction_method none
_refine_ls_goodness_of_fit_all 1.600
_refine_ls_goodness_of_fit_ref 1.887
_refine_ls_hydrogen_treatment noref
_refine_ls_matrix_type full
_refine_ls_number_constraints 0
_refine_ls_number_parameters 343
_refine_ls_number_reflns 3206
_refine_ls_number_restraints 0
_refine_ls_R_factor_all 0.1038
_refine_ls_R_factor_gt 0.0448
_refine_ls_shift/su_max 0.0380
_refine_ls_shift/su_mean 0.0030
_refine_ls_structure_factor_coef F
_refine_ls_weighting_details 'w = 1/[\s^2^(Fo) + 0.00010|Fo|^2^]'
_refine_ls_weighting_scheme calc
_refine_ls_wR_factor_all 0.0518
_refine_ls_wR_factor_ref 0.0461
_reflns_number_gt 3206
_reflns_number_total 5582
_reflns_threshold_expression I>2.00\s(I)
_cod_data_source_file b002662j.txt
_cod_data_source_block salem1
_cod_depositor_comments
;
The following automatic conversions were performed:

'_refine_ls_weighting_scheme' value 'w = 1/[\s^2^(Fo) +
0.00010|Fo|^2^]' was changed to 'calc'. New tag
'_refine_ls_weighting_details' was created. The value of the new tag
was set to 'w = 1/[\s^2^(Fo) + 0.00010|Fo|^2^]'.

Automatic conversion script
Id: cif_fix_values 3143 2015-03-26 13:38:13Z robertas 
;
_cod_original_cell_volume 3048(1)
_cod_original_sg_symbol_H-M 'P 21/a     '
_cod_original_formula_sum 'C24 H30 Cl2 Co F6 P5 '
_cod_database_code 7009677

loop_
_symmetry_equiv_pos_as_xyz
'   +x,   +y,   +z'
'1/2-x,1/2+y,   -z'
'   -x,   -y,   -z'
'1/2+x,1/2-y,   +z'

loop_
_atom_site_label
_atom_site_fract_x
_atom_site_fract_y
_atom_site_fract_z
_atom_site_U_iso_or_equiv
_atom_site_occupancy
_atom_site_refinement_flags
_atom_site_adp_type
_atom_site_calc_flag
_atom_site_calc_attached_atom
Co(1) 0.93677(6) 0.13829(4) 0.71187(6) 0.0453(2) 1.000 . Uani d ?
Cl(1) 0.8034(1) 0.22076(8) 0.7209(1) 0.0633(5) 1.000 . Uani d ?
Cl(2) 0.8542(1) 0.06439(9) 0.5900(1) 0.0765(6) 1.000 . Uani d ?
P(1) 0.8544(1) 0.07466(8) 0.8275(1) 0.0575(5) 1.000 . Uani d ?
P(2) 1.0174(1) 0.19015(7) 0.8496(1) 0.0440(4) 1.000 . Uani d ?
P(3) 1.0815(1) 0.07844(8) 0.6995(1) 0.0473(4) 1.000 . Uani d ?
P(4) 0.9823(1) 0.20256(8) 0.5754(1) 0.0557(5) 1.000 . Uani d ?
P(5) 1.4633(2) -0.1018(1) 0.7369(2) 0.0732(7) 1.000 . Uani d ?
F(1) 1.5858(3) -0.1164(3) 0.7660(4) 0.156(2) 1.000 . Uani d ?
F(2) 1.4868(4) -0.0251(3) 0.7456(7) 0.234(4) 1.000 . Uani d ?
F(3) 1.4464(4) -0.1072(5) 0.8520(4) 0.200(3) 1.000 . Uani d ?
F(4) 1.3428(3) -0.0836(2) 0.7104(3) 0.105(2) 1.000 . Uani d ?
F(5) 1.4362(6) -0.1787(3) 0.7332(7) 0.234(4) 1.000 . Uani d ?
F(6) 1.4799(4) -0.1043(5) 0.6236(4) 0.217(3) 1.000 . Uani d ?
C(1) 0.7137(5) 0.0592(4) 0.7905(6) 0.085(3) 1.000 . Uani d ?
C(2) 0.9003(5) -0.0128(3) 0.8664(6) 0.082(2) 1.000 . Uani d ?
C(3) 0.8653(5) 0.1228(3) 0.9508(5) 0.059(2) 1.000 . Uani d ?
C(4) 0.8029(5) 0.1111(3) 1.0342(6) 0.077(3) 1.000 . Uani d ?
C(5) 0.8192(6) 0.1502(4) 1.1246(6) 0.086(3) 1.000 . Uani d ?
C(6) 0.8981(6) 0.1990(4) 1.1377(5) 0.084(3) 1.000 . Uani d ?
C(7) 0.9598(5) 0.2119(3) 1.0574(5) 0.067(2) 1.000 . Uani d ?
C(8) 0.9429(4) 0.1744(3) 0.9628(4) 0.053(2) 1.000 . Uani d ?
C(9) 1.0454(5) 0.2837(3) 0.8550(5) 0.059(2) 1.000 . Uani d ?
C(10) 1.1457(4) 0.1484(3) 0.8824(4) 0.048(2) 1.000 . Uani d ?
C(11) 1.2142(5) 0.1656(3) 0.9709(5) 0.065(2) 1.000 . Uani d ?
C(12) 1.3103(5) 0.1306(4) 0.9917(5) 0.078(3) 1.000 . Uani d ?
C(13) 1.3376(5) 0.0783(4) 0.9248(6) 0.077(2) 1.000 . Uani d ?
C(14) 1.2711(5) 0.0616(3) 0.8359(5) 0.072(2) 1.000 . Uani d ?
C(15) 1.1744(4) 0.0965(3) 0.8153(4) 0.047(2) 1.000 . Uani d ?
C(16) 1.0797(5) -0.0165(3) 0.6848(5) 0.066(2) 1.000 . Uani d ?
C(17) 1.1442(4) 0.1071(3) 0.5850(5) 0.053(2) 1.000 . Uani d ?
C(18) 1.2352(5) 0.0747(3) 0.5529(5) 0.068(2) 1.000 . Uani d ?
C(19) 1.2733(6) 0.0953(4) 0.4604(6) 0.084(3) 1.000 . Uani d ?
C(20) 1.2216(6) 0.1465(4) 0.3980(6) 0.088(3) 1.000 . Uani d ?
C(21) 1.1339(6) 0.1796(4) 0.4294(5) 0.078(3) 1.000 . Uani d ?
C(22) 1.0948(4) 0.1604(3) 0.5245(4) 0.056(2) 1.000 . Uani d ?
C(23) 1.0228(5) 0.2931(3) 0.5937(5) 0.075(2) 1.000 . Uani d ?
C(24) 0.8792(5) 0.2078(4) 0.4662(5) 0.083(2) 1.000 . Uani d ?
H(1) 0.6803 0.1020 0.7676 0.102 1.000 . Uiso c ?
H(2) 0.7055 0.0258 0.7350 0.102 1.000 . Uiso c ?
H(3) 0.6818 0.0417 0.8497 0.102 1.000 . Uiso c ?
H(4) 0.8633 -0.0288 0.9232 0.099 1.000 . Uiso c ?
H(5) 0.8872 -0.0440 0.8083 0.099 1.000 . Uiso c ?
H(6) 0.9745 -0.0115 0.8881 0.099 1.000 . Uiso c ?
H(7) 0.7493 0.0759 1.0279 0.092 1.000 . Uiso c ?
H(8) 0.7744 0.1430 1.1793 0.104 1.000 . Uiso c ?
H(9) 0.9104 0.2241 1.2023 0.101 1.000 . Uiso c ?
H(10) 1.0142 0.2465 1.0659 0.080 1.000 . Uiso c ?
H(11) 1.0861 0.2946 0.9197 0.071 1.000 . Uiso c ?
H(12) 1.0844 0.2963 0.7979 0.071 1.000 . Uiso c ?
H(13) 0.9803 0.3091 0.8502 0.071 1.000 . Uiso c ?
H(14) 1.1950 0.2014 1.0174 0.077 1.000 . Uiso c ?
H(15) 1.3572 0.1428 1.0519 0.094 1.000 . Uiso c ?
H(16) 1.4026 0.0536 0.9401 0.092 1.000 . Uiso c ?
H(17) 1.2911 0.0264 0.7890 0.086 1.000 . Uiso c ?
H(18) 1.0481 -0.0371 0.7420 0.079 1.000 . Uiso c ?
H(19) 1.0396 -0.0288 0.6204 0.079 1.000 . Uiso c ?
H(20) 1.1505 -0.0333 0.6845 0.079 1.000 . Uiso c ?
H(21) 1.2703 0.0388 0.5949 0.082 1.000 . Uiso c ?
H(22) 1.3358 0.0740 0.4392 0.101 1.000 . Uiso c ?
H(23) 1.2471 0.1589 0.3329 0.105 1.000 . Uiso c ?
H(24) 1.0995 0.2155 0.3869 0.094 1.000 . Uiso c ?
H(25) 1.0776 0.2963 0.6502 0.090 1.000 . Uiso c ?
H(26) 1.0484 0.3102 0.5309 0.090 1.000 . Uiso c ?
H(27) 0.9636 0.3206 0.6096 0.090 1.000 . Uiso c ?
H(28) 0.8237 0.2377 0.4847 0.100 1.000 . Uiso c ?
H(29) 0.9083 0.2263 0.4061 0.100 1.000 . Uiso c ?
H(30) 0.8514 0.1622 0.4505 0.100 1.000 . Uiso c ?

loop_
_atom_site_aniso_label
_atom_site_aniso_U_11
_atom_site_aniso_U_22
_atom_site_aniso_U_33
_atom_site_aniso_U_12
_atom_site_aniso_U_13
_atom_site_aniso_U_23
Co(1) 0.0406(4) 0.0419(4) 0.0540(5) -0.0013(3) 0.0073(3) -0.0008(4)
Cl(1) 0.0401(8) 0.0589(9) 0.092(1) 0.0085(7) 0.0139(8) 0.0041(9)
Cl(2) 0.078(1) 0.070(1) 0.078(1) -0.0165(9) -0.0101(9) -0.0144(9)
P(1) 0.051(1) 0.0438(9) 0.080(1) -0.0078(7) 0.0203(8) 0.0026(8)
P(2) 0.0476(9) 0.0379(8) 0.0489(9) -0.0042(7) 0.0160(7) -0.0028(7)
P(3) 0.0480(9) 0.0428(9) 0.0521(9) 0.0033(7) 0.0102(7) -0.0056(7)
P(4) 0.056(1) 0.058(1) 0.053(1) 0.0010(8) 0.0030(8) 0.0075(8)
P(5) 0.064(1) 0.091(2) 0.067(1) 0.016(1) 0.016(1) -0.007(1)
F(1) 0.071(3) 0.279(7) 0.118(4) 0.052(4) 0.011(3) 0.014(4)
F(2) 0.117(5) 0.108(5) 0.47(1) -0.033(4) 0.019(6) -0.024(6)
F(3) 0.112(4) 0.41(1) 0.082(4) 0.016(5) 0.019(3) 0.010(5)
F(4) 0.062(3) 0.125(4) 0.129(4) 0.016(2) 0.017(2) 0.025(3)
F(5) 0.233(8) 0.089(4) 0.37(1) 0.024(5) 0.001(8) -0.021(6)
F(6) 0.118(4) 0.46(1) 0.082(4) 0.042(6) 0.031(3) -0.029(5)
C(1) 0.056(4) 0.079(5) 0.121(6) -0.017(4) 0.022(4) -0.005(5)
C(2) 0.094(5) 0.051(4) 0.108(6) 0.005(4) 0.042(4) 0.018(4)
C(3) 0.058(4) 0.052(4) 0.071(4) 0.002(3) 0.027(3) 0.008(3)
C(4) 0.075(5) 0.063(4) 0.099(6) -0.005(4) 0.042(4) 0.020(4)
C(5) 0.102(6) 0.094(6) 0.073(5) 0.020(5) 0.053(5) 0.022(5)
C(6) 0.113(6) 0.090(6) 0.055(4) 0.002(5) 0.041(4) -0.002(4)
C(7) 0.085(5) 0.061(4) 0.058(4) -0.002(4) 0.026(4) -0.003(3)
C(8) 0.058(4) 0.046(3) 0.059(4) 0.003(3) 0.024(3) 0.003(3)
C(9) 0.073(4) 0.043(3) 0.065(4) -0.008(3) 0.027(3) -0.009(3)
C(10) 0.047(3) 0.051(3) 0.046(3) -0.010(3) 0.008(3) 0.005(3)
C(11) 0.066(4) 0.070(4) 0.058(4) -0.010(4) 0.008(3) -0.002(3)
C(12) 0.062(5) 0.092(6) 0.078(5) -0.018(4) -0.010(4) 0.013(4)
C(13) 0.051(4) 0.076(5) 0.100(6) 0.007(4) -0.005(4) 0.020(4)
C(14) 0.056(4) 0.070(4) 0.088(5) 0.013(3) 0.001(4) 0.003(4)
C(15) 0.049(3) 0.043(3) 0.049(3) 0.002(3) 0.009(3) 0.009(3)
C(16) 0.080(5) 0.042(4) 0.078(4) 0.007(3) 0.022(4) -0.007(3)
C(17) 0.051(4) 0.051(4) 0.060(4) -0.005(3) 0.015(3) -0.016(3)
C(18) 0.064(4) 0.059(4) 0.086(5) -0.002(3) 0.029(4) -0.015(4)
C(19) 0.083(5) 0.077(5) 0.102(6) -0.025(4) 0.053(5) -0.032(5)
C(20) 0.099(6) 0.095(6) 0.079(5) -0.032(5) 0.051(5) -0.016(5)
C(21) 0.084(5) 0.082(5) 0.071(5) -0.018(4) 0.016(4) 0.006(4)
C(22) 0.056(4) 0.065(4) 0.050(4) -0.010(3) 0.016(3) -0.003(3)
C(23) 0.095(5) 0.055(4) 0.074(5) -0.002(4) 0.008(4) 0.019(4)
C(24) 0.081(5) 0.100(6) 0.065(4) -0.001(4) -0.012(4) 0.017(4)

loop_
_atom_type_symbol
_atom_type_oxidation_number
_atom_type_number_in_cell
_atom_type_scat_dispersion_real
_atom_type_scat_dispersion_imag
_atom_type_scat_source
C 0 96 0.002 0.002
;International Tables for Crystallography
(1992, Vol. C, Tables 4.2.6.8 and 6.1.1.1)
;
H 0 120 0.000 0.000
;International Tables for Crystallography
(1992, Vol. C, Table 6.1.1.2)
;
Cl 0 8 0.132 0.159
;International Tables for Crystallography
(1992, Vol. C, Tables 4.2.6.8 and 6.1.1.1)
;
Co 0 4 0.299 0.973
;International Tables for Crystallography
(1992, Vol. C, Tables 4.2.6.8 and 6.1.1.1)
;
F 0 24 0.014 0.010
;International Tables for Crystallography
(1992, Vol. C, Tables 4.2.6.8 and 6.1.1.1)
;
P 0 20 0.090 0.095
;International Tables for Crystallography
(1992, Vol. C, Tables 4.2.6.8 and 6.1.1.1)
;

loop_
_geom_angle_atom_site_label_1
_geom_angle_atom_site_label_2
_geom_angle_atom_site_label_3
_geom_angle
_geom_angle_site_symmetry_1
_geom_angle_site_symmetry_2
_geom_angle_site_symmetry_3
_geom_angle_publ_flag
Cl(1) Co(1) Cl(2) 99.65(7) . . . yes
Cl(1) Co(1) P(1) 86.88(6) . . . yes
Cl(1) Co(1) P(2) 86.36(6) . . . yes
Cl(1) Co(1) P(3) 168.88(6) . . . yes
Cl(1) Co(1) P(4) 85.03(6) . . . yes
Cl(2) Co(1) P(1) 84.46(7) . . . yes
Cl(2) Co(1) P(2) 168.18(7) . . . yes
Cl(2) Co(1) P(3) 87.55(7) . . . yes
Cl(2) Co(1) P(4) 86.74(7) . . . yes
P(1) Co(1) P(2) 85.73(6) . . . yes
P(1) Co(1) P(3) 102.34(7) . . . yes
P(1) Co(1) P(4) 166.89(7) . . . yes
P(2) Co(1) P(3) 88.12(6) . . . yes
P(2) Co(1) P(4) 104.00(6) . . . yes
P(3) Co(1) P(4) 86.95(6) . . . yes
Co(1) P(1) C(1) 115.1(2) . . . yes
Co(1) P(1) C(2) 121.2(2) . . . yes
Co(1) P(1) C(3) 107.2(2) . . . yes
C(1) P(1) C(2) 101.5(3) . . . yes
C(1) P(1) C(3) 107.1(3) . . . yes
C(2) P(1) C(3) 103.4(3) . . . yes
Co(1) P(2) C(8) 109.1(2) . . . yes
Co(1) P(2) C(9) 123.3(2) . . . yes
Co(1) P(2) C(10) 108.8(2) . . . yes
C(8) P(2) C(9) 104.2(3) . . . yes
C(8) P(2) C(10) 105.4(2) . . . yes
C(9) P(2) C(10) 104.8(3) . . . yes
Co(1) P(3) C(15) 108.7(2) . . . yes
Co(1) P(3) C(16) 121.8(2) . . . yes
Co(1) P(3) C(17) 109.8(2) . . . yes
C(15) P(3) C(16) 105.7(3) . . . yes
C(15) P(3) C(17) 107.3(2) . . . yes
C(16) P(3) C(17) 102.6(3) . . . yes
Co(1) P(4) C(22) 107.9(2) . . . yes
Co(1) P(4) C(23) 120.7(2) . . . yes
Co(1) P(4) C(24) 113.9(2) . . . yes
C(22) P(4) C(23) 104.3(3) . . . yes
C(22) P(4) C(24) 106.2(3) . . . yes
C(23) P(4) C(24) 102.6(3) . . . yes
F(1) P(5) F(2) 88.4(3) . . . yes
F(1) P(5) F(3) 89.5(3) . . . yes
F(1) P(5) F(4) 177.1(3) . . . yes
F(1) P(5) F(5) 92.9(4) . . . yes
F(1) P(5) F(6) 89.5(3) . . . yes
F(2) P(5) F(3) 92.4(5) . . . yes
F(2) P(5) F(4) 88.9(3) . . . yes
F(2) P(5) F(5) 177.0(5) . . . yes
F(2) P(5) F(6) 93.3(5) . . . yes
F(3) P(5) F(4) 89.8(3) . . . yes
F(3) P(5) F(5) 84.9(5) . . . yes
F(3) P(5) F(6) 174.2(5) . . . yes
F(4) P(5) F(5) 89.8(3) . . . yes
F(4) P(5) F(6) 91.5(3) . . . yes
F(5) P(5) F(6) 89.5(5) . . . yes
P(1) C(1) H(1) 109.5 . . . no
P(1) C(1) H(2) 109.5 . . . no
P(1) C(1) H(3) 109.5 . . . no
H(1) C(1) H(2) 109.5 . . . no
H(1) C(1) H(3) 109.5 . . . no
H(2) C(1) H(3) 109.5 . . . no
P(1) C(2) H(4) 109.5 . . . no
P(1) C(2) H(5) 109.5 . . . no
P(1) C(2) H(6) 109.5 . . . no
H(4) C(2) H(5) 109.5 . . . no
H(4) C(2) H(6) 109.5 . . . no
H(5) C(2) H(6) 109.5 . . . no
P(1) C(3) C(4) 125.2(5) . . . yes
P(1) C(3) C(8) 116.5(4) . . . yes
C(4) C(3) C(8) 118.3(6) . . . yes
C(3) C(4) C(5) 120.2(6) . . . yes
C(3) C(4) H(7) 119.9 . . . no
C(5) C(4) H(7) 119.9 . . . no
C(4) C(5) C(6) 121.4(6) . . . yes
C(4) C(5) H(8) 119.3 . . . no
C(6) C(5) H(8) 119.3 . . . no
C(5) C(6) C(7) 119.7(7) . . . yes
C(5) C(6) H(9) 120.2 . . . no
C(7) C(6) H(9) 120.2 . . . no
C(6) C(7) C(8) 120.2(6) . . . yes
C(6) C(7) H(10) 119.9 . . . no
C(8) C(7) H(10) 119.9 . . . no
P(2) C(8) C(3) 116.4(4) . . . yes
P(2) C(8) C(7) 123.4(4) . . . yes
C(3) C(8) C(7) 120.2(5) . . . yes
P(2) C(9) H(11) 109.5 . . . no
P(2) C(9) H(12) 109.5 . . . no
P(2) C(9) H(13) 109.5 . . . no
H(11) C(9) H(12) 109.5 . . . no
H(11) C(9) H(13) 109.5 . . . no
H(12) C(9) H(13) 109.5 . . . no
P(2) C(10) C(11) 123.5(5) . . . yes
P(2) C(10) C(15) 117.1(4) . . . yes
C(11) C(10) C(15) 119.4(5) . . . yes
C(10) C(11) C(12) 120.3(6) . . . yes
C(10) C(11) H(14) 119.8 . . . no
C(12) C(11) H(14) 119.8 . . . no
C(11) C(12) C(13) 119.8(6) . . . yes
C(11) C(12) H(15) 120.1 . . . no
C(13) C(12) H(15) 120.1 . . . no
C(12) C(13) C(14) 120.4(6) . . . yes
C(12) C(13) H(16) 119.8 . . . no
C(14) C(13) H(16) 119.8 . . . no
C(13) C(14) C(15) 119.7(6) . . . yes
C(13) C(14) H(17) 120.1 . . . no
C(15) C(14) H(17) 120.2 . . . no
P(3) C(15) C(10) 116.7(4) . . . yes
P(3) C(15) C(14) 122.9(5) . . . yes
C(10) C(15) C(14) 120.4(5) . . . yes
P(3) C(16) H(18) 109.5 . . . no
P(3) C(16) H(19) 109.5 . . . no
P(3) C(16) H(20) 109.5 . . . no
H(18) C(16) H(19) 109.5 . . . no
H(18) C(16) H(20) 109.5 . . . no
H(19) C(16) H(20) 109.5 . . . no
P(3) C(17) C(18) 122.6(5) . . . yes
P(3) C(17) C(22) 117.4(4) . . . yes
C(18) C(17) C(22) 119.8(6) . . . yes
C(17) C(18) C(19) 119.5(6) . . . yes
C(17) C(18) H(21) 120.2 . . . no
C(19) C(18) H(21) 120.2 . . . no
C(18) C(19) C(20) 120.7(7) . . . yes
C(18) C(19) H(22) 119.7 . . . no
C(20) C(19) H(22) 119.7 . . . no
C(19) C(20) C(21) 120.4(7) . . . yes
C(19) C(20) H(23) 119.8 . . . no
C(21) C(20) H(23) 119.8 . . . no
C(20) C(21) C(22) 119.9(7) . . . yes
C(20) C(21) H(24) 120.1 . . . no
C(22) C(21) H(24) 120.1 . . . no
P(4) C(22) C(17) 116.9(4) . . . yes
P(4) C(22) C(21) 123.5(5) . . . yes
C(17) C(22) C(21) 119.7(6) . . . yes
P(4) C(23) H(25) 109.5 . . . no
P(4) C(23) H(26) 109.5 . . . no
P(4) C(23) H(27) 109.5 . . . no
H(25) C(23) H(26) 109.5 . . . no
H(25) C(23) H(27) 109.5 . . . no
H(26) C(23) H(27) 109.5 . . . no
P(4) C(24) H(28) 109.5 . . . no
P(4) C(24) H(29) 109.5 . . . no
P(4) C(24) H(30) 109.5 . . . no
H(28) C(24) H(29) 109.5 . . . no
H(28) C(24) H(30) 109.5 . . . no
H(29) C(24) H(30) 109.5 . . . no

loop_
_geom_bond_atom_site_label_1
_geom_bond_atom_site_label_2
_geom_bond_distance
_geom_bond_site_symmetry_1
_geom_bond_site_symmetry_2
_geom_bond_publ_flag
Co(1) Cl(1) 2.314(2) . . yes
Co(1) Cl(2) 2.270(2) . . yes
Co(1) P(1) 2.243(2) . . yes
Co(1) P(2) 2.176(2) . . yes
Co(1) P(3) 2.173(2) . . yes
Co(1) P(4) 2.248(2) . . yes
P(1) C(1) 1.816(6) . . yes
P(1) C(2) 1.816(6) . . yes
P(1) C(3) 1.812(6) . . yes
P(2) C(8) 1.825(5) . . yes
P(2) C(9) 1.814(5) . . yes
P(2) C(10) 1.814(5) . . yes
P(3) C(15) 1.824(5) . . yes
P(3) C(16) 1.816(5) . . yes
P(3) C(17) 1.813(6) . . yes
P(4) C(22) 1.809(6) . . yes
P(4) C(23) 1.807(6) . . yes
P(4) C(24) 1.811(6) . . yes
P(5) F(1) 1.579(4) . . yes
P(5) F(2) 1.491(6) . . yes
P(5) F(3) 1.507(5) . . yes
P(5) F(4) 1.564(4) . . yes
P(5) F(5) 1.503(6) . . yes
P(5) F(6) 1.481(5) . . yes
C(1) H(1) 0.95 . . no
C(1) H(2) 0.95 . . no
C(1) H(3) 0.95 . . no
C(2) H(4) 0.95 . . no
C(2) H(5) 0.95 . . no
C(2) H(6) 0.95 . . no
C(3) C(4) 1.403(8) . . yes
C(3) C(8) 1.384(7) . . yes
C(4) C(5) 1.370(9) . . yes
C(4) H(7) 0.95 . . no
C(5) C(6) 1.362(9) . . yes
C(5) H(8) 0.95 . . no
C(6) C(7) 1.369(8) . . yes
C(6) H(9) 0.95 . . no
C(7) C(8) 1.399(7) . . yes
C(7) H(10) 0.95 . . no
C(9) H(11) 0.95 . . no
C(9) H(12) 0.95 . . no
C(9) H(13) 0.95 . . no
C(10) C(11) 1.390(7) . . yes
C(10) C(15) 1.379(7) . . yes
C(11) C(12) 1.385(8) . . yes
C(11) H(14) 0.95 . . no
C(12) C(13) 1.377(9) . . yes
C(12) H(15) 0.95 . . no
C(13) C(14) 1.378(8) . . yes
C(13) H(16) 0.95 . . no
C(14) C(15) 1.392(7) . . yes
C(14) H(17) 0.95 . . no
C(16) H(18) 0.95 . . no
C(16) H(19) 0.95 . . no
C(16) H(20) 0.95 . . no
C(17) C(18) 1.401(7) . . yes
C(17) C(22) 1.383(7) . . yes
C(18) C(19) 1.374(9) . . yes
C(18) H(21) 0.95 . . no
C(19) C(20) 1.38(1) . . yes
C(19) H(22) 0.95 . . no
C(20) C(21) 1.368(9) . . yes
C(20) H(23) 0.95 . . no
C(21) C(22) 1.402(8) . . yes
C(21) H(24) 0.95 . . no
C(23) H(25) 0.95 . . no
C(23) H(26) 0.95 . . no
C(23) H(27) 0.95 . . no
C(24) H(28) 0.95 . . no
C(24) H(29) 0.95 . . no
C(24) H(30) 0.95 . . no

loop_
_geom_contact_atom_site_label_1
_geom_contact_atom_site_label_2
_geom_contact_distance
_geom_contact_site_symmetry_1
_geom_contact_site_symmetry_2
_geom_contact_publ_flag
Cl(2) C(18) 3.346(6) . 3_756 no
Cl(2) C(19) 3.470(7) . 3_756 no
F(1) C(12) 3.243(8) . 3_857 no
F(1) C(20) 3.411(8) . 3_856 no
F(1) C(19) 3.562(9) . 3_856 no
F(2) C(1) 3.285(8) . 1_655 no
F(2) C(14) 3.478(9) . . no
F(3) C(5) 3.49(1) . 3_757 no
F(3) C(12) 3.520(8) . 3_857 no
F(3) C(4) 3.597(8) . 3_757 no
F(4) C(5) 3.328(8) . 3_757 no
F(4) C(14) 3.362(8) . . no
F(4) C(16) 3.543(7) . . no
F(5) C(6) 3.44(1) . 2_747 no
F(5) C(21) 3.46(1) . 2_746 no
F(5) C(7) 3.53(1) . 2_747 no
F(6) C(23) 3.385(9) . 2_746 no
F(6) C(19) 3.401(8) . 3_856 no
C(7) C(12) 3.596(9) . 4_455 no
C(20) C(24) 3.47(1) . 4 no

loop_
_geom_torsion_atom_site_label_1
_geom_torsion_atom_site_label_2
_geom_torsion_atom_site_label_3
_geom_torsion_atom_site_label_4
_geom_torsion_site_symmetry_1
_geom_torsion_site_symmetry_2
_geom_torsion_site_symmetry_3
_geom_torsion_site_symmetry_4
_geom_torsion
_geom_torsion_publ_flag
Co(1) P(1) C(3) C(4) . . . . 162.9(5) no
Co(1) P(1) C(3) C(8) . . . . -18.2(5) no
Co(1) P(2) C(8) C(3) . . . . 13.0(5) no
Co(1) P(2) C(8) C(7) . . . . -166.0(5) no
Co(1) P(2) C(10) C(11) . . . . -175.2(4) no
Co(1) P(2) C(10) C(15) . . . . 4.0(4) no
Co(1) P(3) C(15) C(10) . . . . -7.2(4) no
Co(1) P(3) C(15) C(14) . . . . 174.2(4) no
Co(1) P(3) C(17) C(18) . . . . -175.6(4) no
Co(1) P(3) C(17) C(22) . . . . 0.2(5) no
Co(1) P(4) C(22) C(17) . . . . -11.3(5) no
Co(1) P(4) C(22) C(21) . . . . 169.6(5) no
Cl(1) Co(1) P(1) C(1) . . . . 52.3(3) no
Cl(1) Co(1) P(1) C(2) . . . . 175.1(3) no
Cl(1) Co(1) P(1) C(3) . . . . -66.7(2) no
Cl(1) Co(1) P(2) C(8) . . . . 68.7(2) no
Cl(1) Co(1) P(2) C(9) . . . . -53.8(2) no
Cl(1) Co(1) P(2) C(10) . . . . -176.9(2) no
Cl(1) Co(1) P(3) C(15) . . . . 67.6(4) no
Cl(1) Co(1) P(3) C(16) . . . . -169.2(4) no
Cl(1) Co(1) P(3) C(17) . . . . -49.4(4) no
Cl(1) Co(1) P(4) C(22) . . . . -179.1(2) no
Cl(1) Co(1) P(4) C(23) . . . . 61.3(3) no
Cl(1) Co(1) P(4) C(24) . . . . -61.5(3) no
Cl(2) Co(1) P(1) C(1) . . . . -47.7(3) no
Cl(2) Co(1) P(1) C(2) . . . . 75.1(3) no
Cl(2) Co(1) P(1) C(3) . . . . -166.7(2) no
Cl(2) Co(1) P(2) C(8) . . . . -52.4(4) no
Cl(2) Co(1) P(2) C(9) . . . . -174.9(4) no
Cl(2) Co(1) P(2) C(10) . . . . 62.1(4) no
Cl(2) Co(1) P(3) C(15) . . . . -161.6(2) no
Cl(2) Co(1) P(3) C(16) . . . . -38.5(2) no
Cl(2) Co(1) P(3) C(17) . . . . 81.3(2) no
Cl(2) Co(1) P(4) C(22) . . . . -79.1(2) no
Cl(2) Co(1) P(4) C(23) . . . . 161.3(3) no
Cl(2) Co(1) P(4) C(24) . . . . 38.5(3) no
P(1) Co(1) P(2) C(8) . . . . -18.4(2) no
P(1) Co(1) P(2) C(9) . . . . -141.0(2) no
P(1) Co(1) P(2) C(10) . . . . 96.0(2) no
P(1) Co(1) P(3) C(15) . . . . -77.8(2) no
P(1) Co(1) P(3) C(16) . . . . 45.3(3) no
P(1) Co(1) P(3) C(17) . . . . 165.1(2) no
P(1) Co(1) P(4) C(22) . . . . -127.0(3) no
P(1) Co(1) P(4) C(23) . . . . 113.4(4) no
P(1) Co(1) P(4) C(24) . . . . -9.4(4) no
P(1) C(3) C(4) C(5) . . . . 179.1(5) no
P(1) C(3) C(8) P(2) . . . . 3.7(6) no
P(1) C(3) C(8) C(7) . . . . -177.2(5) no
P(2) Co(1) P(1) C(1) . . . . 138.9(3) no
P(2) Co(1) P(1) C(2) . . . . -98.3(3) no
P(2) Co(1) P(1) C(3) . . . . 19.9(2) no
P(2) Co(1) P(3) C(15) . . . . 7.4(2) no
P(2) Co(1) P(3) C(16) . . . . 130.5(2) no
P(2) Co(1) P(3) C(17) . . . . -109.7(2) no
P(2) Co(1) P(4) C(22) . . . . 95.9(2) no
P(2) Co(1) P(4) C(23) . . . . -23.7(3) no
P(2) Co(1) P(4) C(24) . . . . -146.5(3) no
P(2) C(8) C(3) C(4) . . . . -177.2(5) no
P(2) C(8) C(7) C(6) . . . . 177.5(5) no
P(2) C(10) C(11) C(12) . . . . 179.0(5) no
P(2) C(10) C(15) P(3) . . . . 2.0(6) no
P(2) C(10) C(15) C(14) . . . . -179.3(4) no
P(3) Co(1) P(1) C(1) . . . . -133.9(3) no
P(3) Co(1) P(1) C(2) . . . . -11.2(3) no
P(3) Co(1) P(1) C(3) . . . . 107.0(2) no
P(3) Co(1) P(2) C(8) . . . . -120.9(2) no
P(3) Co(1) P(2) C(9) . . . . 116.5(2) no
P(3) Co(1) P(2) C(10) . . . . -6.5(2) no
P(3) Co(1) P(4) C(22) . . . . 8.6(2) no
P(3) Co(1) P(4) C(23) . . . . -111.0(3) no
P(3) Co(1) P(4) C(24) . . . . 126.2(3) no
P(3) C(15) C(10) C(11) . . . . -178.7(4) no
P(3) C(15) C(14) C(13) . . . . 179.6(5) no
P(3) C(17) C(18) C(19) . . . . 174.5(5) no
P(3) C(17) C(22) P(4) . . . . 7.3(6) no
P(3) C(17) C(22) C(21) . . . . -173.5(5) no
P(4) Co(1) P(1) C(1) . . . . 0.4(4) no
P(4) Co(1) P(1) C(2) . . . . 123.2(4) no
P(4) Co(1) P(1) C(3) . . . . -118.6(3) no
P(4) Co(1) P(2) C(8) . . . . 152.7(2) no
P(4) Co(1) P(2) C(9) . . . . 30.1(2) no
P(4) Co(1) P(2) C(10) . . . . -92.9(2) no
P(4) Co(1) P(3) C(15) . . . . 111.5(2) no
P(4) Co(1) P(3) C(16) . . . . -125.4(2) no
P(4) Co(1) P(3) C(17) . . . . -5.6(2) no
P(4) C(22) C(17) C(18) . . . . -176.7(4) no
P(4) C(22) C(21) C(20) . . . . 177.9(5) no
C(1) P(1) C(3) C(4) . . . . 38.8(6) no
C(1) P(1) C(3) C(8) . . . . -142.2(5) no
C(2) P(1) C(3) C(4) . . . . -67.9(6) no
C(2) P(1) C(3) C(8) . . . . 111.0(5) no
C(3) C(4) C(5) C(6) . . . . -3(1) no
C(3) C(8) P(2) C(9) . . . . 146.4(5) no
C(3) C(8) P(2) C(10) . . . . -103.6(5) no
C(3) C(8) C(7) C(6) . . . . -1(1) no
C(4) C(3) C(8) C(7) . . . . 1.8(9) no
C(4) C(5) C(6) C(7) . . . . 3(1) no
C(5) C(4) C(3) C(8) . . . . 0(1) no
C(5) C(6) C(7) C(8) . . . . -1(1) no
C(7) C(8) P(2) C(9) . . . . -32.6(6) no
C(7) C(8) P(2) C(10) . . . . 77.4(5) no
C(8) P(2) C(10) C(11) . . . . -58.4(5) no
C(8) P(2) C(10) C(15) . . . . 120.8(4) no
C(9) P(2) C(10) C(11) . . . . 51.3(5) no
C(9) P(2) C(10) C(15) . . . . -129.6(4) no
C(10) C(11) C(12) C(13) . . . . -1(1) no
C(10) C(15) P(3) C(16) . . . . -139.5(4) no
C(10) C(15) P(3) C(17) . . . . 111.5(4) no
C(10) C(15) C(14) C(13) . . . . 1.0(9) no
C(11) C(10) C(15) C(14) . . . . -0.1(8) no
C(11) C(12) C(13) C(14) . . . . 2(1) no
C(12) C(11) C(10) C(15) . . . . -0.2(9) no
C(12) C(13) C(14) C(15) . . . . -2(1) no
C(14) C(15) P(3) C(16) . . . . 41.9(6) no
C(14) C(15) P(3) C(17) . . . . -67.1(5) no
C(15) P(3) C(17) C(18) . . . . 66.4(5) no
C(15) P(3) C(17) C(22) . . . . -117.7(5) no
C(16) P(3) C(17) C(18) . . . . -44.7(6) no
C(16) P(3) C(17) C(22) . . . . 131.2(5) no
C(17) C(18) C(19) C(20) . . . . -1(1) no
C(17) C(22) P(4) C(23) . . . . 118.2(5) no
C(17) C(22) P(4) C(24) . . . . -133.7(5) no
C(17) C(22) C(21) C(20) . . . . -1(1) no
C(18) C(17) C(22) C(21) . . . . 2.4(9) no
C(18) C(19) C(20) C(21) . . . . 3(1) no
C(19) C(18) C(17) C(22) . . . . -1.3(9) no
C(19) C(20) C(21) C(22) . . . . -1(1) no
C(21) C(22) P(4) C(23) . . . . -60.8(6) no
C(21) C(22) P(4) C(24) . . . . 47.2(6) no
